data_1565745
loop_
_publ_author_name
'Yakubu, Abdallah'
'Suzuki, Takayoshi'
'Kita, Masakazu'

_publ_section_title
;
 Dinuclear lanthanoid(III) dithiocarbamato complexes bridged by
 (E)-N-benzylidenepicolinohydrazonate: Syntheses, crystal structures and
 spectroscopic properties
;
_journal_name_full 'Inorganica Chimica Acta'
_journal_page_first 119124
_journal_paper_doi 10.1016/j.ica.2019.119124
_journal_volume 498
_journal_year 2019
_chemical_formula_moiety 'C25 H30 Cl4 N5 Nd O S4'
_chemical_formula_sum 'C25 H30 Cl4 N5 Nd O S4'
_chemical_formula_weight 830.82
_space_group_crystal_system triclinic
_space_group_IT_number 2
_space_group_name_Hall '-P 1'
_space_group_name_H-M_alt 'P -1'
_atom_sites_solution_hydrogens geom
_atom_sites_solution_primary direct
_atom_sites_solution_secondary difmap
_audit_creation_method SHELXL-2014/7
_cell_angle_alpha 72.46
_cell_angle_beta 84.42
_cell_angle_gamma 89.79
_cell_formula_units_Z 2
_cell_length_a 9.920
_cell_length_b 11.380
_cell_length_c 15.197
_cell_measurement_reflns_used 13453
_cell_measurement_temperature 188(2)
_cell_measurement_theta_max 27.50
_cell_measurement_theta_min 3.25
_cell_volume 1627.474
_computing_cell_refinement 'RAPID AUTO'
_computing_data_collection 'RAPID AUTO (Rigaku)'
_computing_data_reduction 'RAPID AUTO'
_computing_molecular_graphics 'CrystalStructure 4.3'
_computing_publication_material 'CrystalStructure 4.3 (Rigaku, 2018)'
_computing_structure_refinement 'SHELXL-2014/7 (Sheldrick, 2014)'
_computing_structure_solution 'SHELXT Version 2014/5 (Sheldrick, 2014)'
_diffrn_ambient_temperature 188(2)
_diffrn_detector_area_resol_mean 10.000
_diffrn_measured_fraction_theta_full 0.993
_diffrn_measured_fraction_theta_max 0.983
_diffrn_measurement_device_type 'Rigaku R-AXIS RAPID'
_diffrn_measurement_method \w
_diffrn_radiation_type MoK\a
_diffrn_radiation_wavelength 0.71075
_diffrn_reflns_av_R_equivalents 0.0409
_diffrn_reflns_av_unetI/netI 0.0490
_diffrn_reflns_Laue_measured_fraction_full 0.993
_diffrn_reflns_Laue_measured_fraction_max 0.983
_diffrn_reflns_limit_h_max 11
_diffrn_reflns_limit_h_min -12
_diffrn_reflns_limit_k_max 14
_diffrn_reflns_limit_k_min -14
_diffrn_reflns_limit_l_max 19
_diffrn_reflns_limit_l_min -19
_diffrn_reflns_number 15985
_diffrn_reflns_point_group_measured_fraction_full 0.993
_diffrn_reflns_point_group_measured_fraction_max 0.983
_diffrn_reflns_theta_full 25.242
_diffrn_reflns_theta_max 27.477
_diffrn_reflns_theta_min 3.255
_exptl_absorpt_coefficient_mu 2.209
_exptl_absorpt_correction_T_max 0.802
_exptl_absorpt_correction_T_min 0.702
_exptl_absorpt_correction_type numerical
_exptl_absorpt_process_details 'NUMABS (Rigaku, 1999)'
_exptl_crystal_colour green
_exptl_crystal_density_diffrn 1.695
_exptl_crystal_density_method 'not measured'
_exptl_crystal_description block
_exptl_crystal_F_000 830
_exptl_crystal_size_max 0.250
_exptl_crystal_size_mid 0.200
_exptl_crystal_size_min 0.100
_refine_diff_density_max 6.352
_refine_diff_density_min -1.848
_refine_diff_density_rms 0.179
_refine_ls_extinction_coef .
_refine_ls_extinction_method none
_refine_ls_goodness_of_fit_ref 1.061
_refine_ls_hydrogen_treatment constr
_refine_ls_matrix_type full
_refine_ls_number_parameters 356
_refine_ls_number_reflns 7355
_refine_ls_number_restraints 12
_refine_ls_restrained_S_all 1.061
_refine_ls_R_factor_all 0.0637
_refine_ls_R_factor_gt 0.0554
_refine_ls_shift/su_max 0.001
_refine_ls_shift/su_mean 0.000
_refine_ls_structure_factor_coef Fsqd
_refine_ls_weighting_details 'w=1/[\s^2^(Fo^2^)+(0.0862P)^2^+7.8453P] where P=(Fo^2^+2Fc^2^)/3'
_refine_ls_weighting_scheme calc
_refine_ls_wR_factor_gt 0.1482
_refine_ls_wR_factor_ref 0.1599
_reflns_Friedel_coverage 0.000
_reflns_Friedel_fraction_full .
_reflns_Friedel_fraction_max .
_reflns_number_gt 6454
_reflns_number_total 7355
_reflns_threshold_expression 'I > 2\s(I)'
_cod_data_source_file 3b8_Nd_pyrdtc_bphz.cif
_cod_data_source_block Nd2(pyrdtc)4(bphz)2
_cod_original_cell_volume 1627.4
_cod_database_code 1565745
_shelx_shelxl_version_number 2014/7
_shelx_space_group_comment
;
The symmetry employed for this shelxl refinement is uniquely defined
by the following loop, which should always be used as a source of
symmetry information in preference to the above space-group names.
They are only intended as comments.
;
_shelx_estimated_absorpt_t_min 0.608
_shelx_estimated_absorpt_t_max 0.809

loop_
_space_group_symop_operation_xyz
'x, y, z'
'-x, -y, -z'

loop_
_atom_site_label
_atom_site_type_symbol
_atom_site_fract_x
_atom_site_fract_y
_atom_site_fract_z
_atom_site_U_iso_or_equiv
_atom_site_adp_type
_atom_site_occupancy
_atom_site_site_symmetry_order
_atom_site_calc_flag
_atom_site_refinement_flags_posn
_atom_site_refinement_flags_adp
_atom_site_refinement_flags_occupancy
_atom_site_disorder_assembly
_atom_site_disorder_group
Nd1 Nd 0.90538(3) 0.54472(2) 0.60927(2) 0.02525(12) Uani 1 1 d . . . . .
Cl1 Cl 0.5445(3) 1.0497(3) 0.77617(18) 0.0715(6) Uani 1 1 d . . . . .
Cl2 Cl 0.5522(2) 0.9631(2) 0.61405(17) 0.0613(5) Uani 1 1 d . . . . .
Cl3 Cl 0.5210(5) 0.6764(5) -0.1503(5) 0.166(2) Uani 1 1 d . U . . .
Cl4 Cl 0.2574(4) 0.6922(3) -0.2018(3) 0.1166(14) Uani 1 1 d . U . . .
S1 S 0.70275(18) 0.44851(15) 0.76564(13) 0.0437(4) Uani 1 1 d . . . . .
S2 S 0.86706(18) 0.27590(13) 0.68745(11) 0.0350(3) Uani 1 1 d . . . . .
S3 S 1.07262(16) 0.76740(14) 0.52992(11) 0.0334(3) Uani 1 1 d . . . . .
S4 S 0.87637(16) 0.73644(14) 0.69797(11) 0.0341(3) Uani 1 1 d . . . . .
O1 O 0.8907(4) 0.5346(3) 0.4544(3) 0.0280(8) Uani 1 1 d . . . . .
N1 N 0.6818(5) 0.6247(4) 0.5341(4) 0.0292(10) Uani 1 1 d . . . . .
N2 N 0.7863(5) 0.5754(5) 0.3185(4) 0.0353(11) Uani 1 1 d . . . . .
N3 N 0.9053(6) 0.5322(5) 0.2829(4) 0.0383(12) Uani 1 1 d . . . . .
N4 N 0.7817(6) 0.2336(5) 0.8651(4) 0.0373(12) Uani 1 1 d . . . . .
N5 N 1.0701(5) 0.9114(4) 0.6376(4) 0.0295(10) Uani 1 1 d . . . . .
C1 C 0.5768(7) 0.6662(6) 0.5778(5) 0.0392(14) Uani 1 1 d . . . . .
H1 H 0.5875 0.6772 0.6363 0.047 Uiso 1 1 calc R U . . .
C2 C 0.4534(7) 0.6940(6) 0.5416(6) 0.0431(16) Uani 1 1 d . . . . .
H2 H 0.3811 0.7221 0.5752 0.052 Uiso 1 1 calc R U . . .
C3 C 0.4376(7) 0.6802(6) 0.4568(6) 0.0424(16) Uani 1 1 d . . . . .
H3 H 0.3535 0.6970 0.4311 0.051 Uiso 1 1 calc R U . . .
C4 C 0.5479(6) 0.6409(5) 0.4083(5) 0.0358(13) Uani 1 1 d . . . . .
H4 H 0.5413 0.6336 0.3482 0.043 Uiso 1 1 calc R U . . .
C5 C 0.6660(6) 0.6132(5) 0.4506(4) 0.0303(12) Uani 1 1 d . . . . .
C6 C 0.7893(6) 0.5706(5) 0.4045(4) 0.0284(11) Uani 1 1 d . . . . .
C7 C 0.9287(8) 0.5618(7) 0.1937(5) 0.0421(15) Uani 1 1 d . . . . .
H7 H 1.0083 0.5275 0.1726 0.051 Uiso 1 1 calc R U . . .
C8 C 0.8554(9) 0.6381(7) 0.1200(5) 0.052(2) Uani 1 1 d . . . . .
C9 C 0.7423(10) 0.7134(8) 0.1329(7) 0.062(2) Uani 1 1 d . . . . .
H9 H 0.7101 0.7169 0.1930 0.074 Uiso 1 1 calc R U . . .
C10 C 0.6812(13) 0.7811(9) 0.0548(8) 0.086(4) Uani 1 1 d . . . . .
H10 H 0.6052 0.8298 0.0618 0.104 Uiso 1 1 calc R U . . .
C11 C 0.731(2) 0.7775(13) -0.0324(10) 0.127(7) Uani 1 1 d . . . . .
H11 H 0.6887 0.8242 -0.0849 0.153 Uiso 1 1 calc R U . . .
C12 C 0.8432(19) 0.7058(14) -0.0451(8) 0.112(6) Uani 1 1 d . . . . .
H12 H 0.8766 0.7028 -0.1051 0.134 Uiso 1 1 calc R U . . .
C13 C 0.9006(13) 0.6427(10) 0.0296(6) 0.076(3) Uani 1 1 d . . . . .
H13 H 0.9784 0.5972 0.0205 0.091 Uiso 1 1 calc R U . . .
C14 C 0.7832(6) 0.3095(5) 0.7803(4) 0.0295(11) Uani 1 1 d . . . . .
C15 C 0.7072(9) 0.2541(7) 0.9474(5) 0.0504(18) Uani 1 1 d . . . . .
H15A H 0.6135 0.2797 0.9356 0.060 Uiso 1 1 calc R U . . .
H15B H 0.7537 0.3176 0.9669 0.060 Uiso 1 1 calc R U . . .
C16 C 0.7080(11) 0.1297(8) 1.0193(6) 0.062(2) Uani 1 1 d . . . . .
H16A H 0.6330 0.0755 1.0146 0.075 Uiso 1 1 calc R U . . .
H16B H 0.7009 0.1373 1.0828 0.075 Uiso 1 1 calc R U . . .
C17 C 0.8447(9) 0.0811(8) 0.9947(5) 0.0540(19) Uani 1 1 d . . . . .
H17A H 0.8471 -0.0095 1.0222 0.065 Uiso 1 1 calc R U . . .
H17B H 0.9187 0.1200 1.0164 0.065 Uiso 1 1 calc R U . . .
C18 C 0.8560(8) 0.1178(6) 0.8889(5) 0.0444(16) Uani 1 1 d . . . . .
H18A H 0.9518 0.1311 0.8621 0.053 Uiso 1 1 calc R U . . .
H18B H 0.8131 0.0544 0.8673 0.053 Uiso 1 1 calc R U . . .
C19 C 1.0122(6) 0.8152(5) 0.6230(4) 0.0279(11) Uani 1 1 d . . . . .
C20 C 1.1849(7) 0.9832(6) 0.5767(5) 0.0395(14) Uani 1 1 d . . . . .
H20A H 1.1618 1.0165 0.5121 0.047 Uiso 1 1 calc R U . . .
H20B H 1.2660 0.9321 0.5776 0.047 Uiso 1 1 calc R U . . .
C21 C 1.2086(7) 1.0872(6) 0.6184(6) 0.0426(16) Uani 1 1 d . . . . .
H21A H 1.3057 1.1120 0.6096 0.051 Uiso 1 1 calc R U . . .
H21B H 1.1552 1.1600 0.5900 0.051 Uiso 1 1 calc R U . . .
C22 C 1.1607(7) 1.0310(6) 0.7204(5) 0.0426(15) Uani 1 1 d . . . . .
H22A H 1.1374 1.0957 0.7502 0.051 Uiso 1 1 calc R U . . .
H22B H 1.2308 0.9784 0.7537 0.051 Uiso 1 1 calc R U . . .
C23 C 1.0358(7) 0.9546(6) 0.7191(5) 0.0376(14) Uani 1 1 d . . . . .
H23A H 1.0201 0.8844 0.7766 0.045 Uiso 1 1 calc R U . . .
H23B H 0.9541 1.0055 0.7117 0.045 Uiso 1 1 calc R U . . .
C24 C 0.6476(8) 1.0078(7) 0.6909(6) 0.0507(18) Uani 1 1 d . . . . .
H24A H 0.7047 0.9387 0.7212 0.061 Uiso 1 1 calc R U . . .
H24B H 0.7084 1.0784 0.6554 0.061 Uiso 1 1 calc R U . . .
C25 C 0.3929(14) 0.5982(13) -0.1650(10) 0.097(4) Uiso 1 1 d . . . . .
H25A H 0.3631 0.5344 -0.1058 0.116 Uiso 1 1 calc R U . . .
H25B H 0.4217 0.5559 -0.2116 0.116 Uiso 1 1 calc R U . . .

loop_
_atom_site_aniso_label
_atom_site_aniso_U_11
_atom_site_aniso_U_22
_atom_site_aniso_U_33
_atom_site_aniso_U_23
_atom_site_aniso_U_13
_atom_site_aniso_U_12
Nd1 0.02986(18) 0.02082(16) 0.02714(18) -0.00957(12) -0.00532(12) -0.00070(11)
Cl1 0.0713(14) 0.0855(16) 0.0625(14) -0.0303(12) -0.0045(11) -0.0065(13)
Cl2 0.0554(11) 0.0647(12) 0.0740(14) -0.0338(11) -0.0140(10) 0.0024(10)
Cl3 0.106(3) 0.140(4) 0.295(8) -0.133(5) -0.015(4) 0.001(3)
Cl4 0.137(3) 0.0666(17) 0.169(4) -0.050(2) -0.080(3) 0.0245(19)
S1 0.0424(9) 0.0335(8) 0.0457(9) -0.0019(7) 0.0091(7) 0.0100(7)
S2 0.0495(9) 0.0241(6) 0.0321(7) -0.0107(6) -0.0002(6) -0.0036(6)
S3 0.0387(8) 0.0305(7) 0.0337(8) -0.0156(6) 0.0018(6) -0.0066(6)
S4 0.0367(8) 0.0318(7) 0.0384(8) -0.0199(6) 0.0039(6) -0.0069(6)
O1 0.031(2) 0.0250(18) 0.030(2) -0.0094(16) -0.0079(16) 0.0015(16)
N1 0.026(2) 0.020(2) 0.040(3) -0.0063(19) -0.004(2) 0.0011(18)
N2 0.035(3) 0.034(3) 0.040(3) -0.012(2) -0.011(2) 0.004(2)
N3 0.050(3) 0.037(3) 0.034(3) -0.016(2) -0.014(2) 0.001(2)
N4 0.049(3) 0.032(3) 0.030(3) -0.008(2) -0.002(2) 0.002(2)
N5 0.030(2) 0.024(2) 0.036(3) -0.012(2) -0.004(2) -0.0028(19)
C1 0.041(3) 0.030(3) 0.049(4) -0.015(3) -0.006(3) 0.005(3)
C2 0.038(3) 0.027(3) 0.064(5) -0.013(3) -0.006(3) 0.008(3)
C3 0.032(3) 0.029(3) 0.065(5) -0.010(3) -0.013(3) 0.005(3)
C4 0.035(3) 0.024(3) 0.049(4) -0.009(3) -0.014(3) 0.001(2)
C5 0.032(3) 0.019(2) 0.040(3) -0.007(2) -0.009(2) -0.002(2)
C6 0.035(3) 0.018(2) 0.033(3) -0.008(2) -0.012(2) -0.001(2)
C7 0.045(4) 0.048(4) 0.039(4) -0.020(3) -0.007(3) -0.005(3)
C8 0.066(5) 0.050(4) 0.036(4) -0.007(3) -0.016(3) -0.026(4)
C9 0.077(6) 0.046(4) 0.057(5) -0.003(4) -0.024(5) 0.002(4)
C10 0.103(8) 0.058(6) 0.087(8) 0.010(5) -0.059(7) -0.005(5)
C11 0.192(18) 0.088(9) 0.075(9) 0.039(7) -0.086(11) -0.052(10)
C12 0.169(15) 0.108(10) 0.042(6) 0.010(6) -0.038(8) -0.058(10)
C13 0.110(8) 0.082(7) 0.032(4) -0.011(4) -0.009(5) -0.038(6)
C14 0.026(3) 0.028(3) 0.036(3) -0.012(2) -0.002(2) -0.001(2)
C15 0.061(5) 0.047(4) 0.039(4) -0.011(3) 0.012(3) 0.003(3)
C16 0.088(7) 0.053(5) 0.039(4) -0.006(4) 0.008(4) 0.001(4)
C17 0.063(5) 0.051(4) 0.038(4) 0.004(3) -0.012(3) 0.000(4)
C18 0.052(4) 0.033(3) 0.043(4) -0.004(3) -0.003(3) 0.008(3)
C19 0.028(3) 0.023(2) 0.035(3) -0.011(2) -0.009(2) 0.003(2)
C20 0.042(3) 0.026(3) 0.051(4) -0.013(3) -0.004(3) -0.007(3)
C21 0.039(3) 0.026(3) 0.065(5) -0.014(3) -0.014(3) -0.003(3)
C22 0.047(4) 0.035(3) 0.054(4) -0.024(3) -0.014(3) -0.002(3)
C23 0.039(3) 0.034(3) 0.049(4) -0.027(3) 0.002(3) -0.005(3)
C24 0.041(4) 0.042(4) 0.073(5) -0.020(4) -0.017(4) 0.004(3)

loop_
_atom_type_symbol
_atom_type_description
_atom_type_scat_dispersion_real
_atom_type_scat_dispersion_imag
_atom_type_scat_source
C C 0.0033 0.0016 'International Tables Vol C Tables 4.2.6.8 and 6.1.1.4'
H H 0.0000 0.0000 'International Tables Vol C Tables 4.2.6.8 and 6.1.1.4'
N N 0.0061 0.0033 'International Tables Vol C Tables 4.2.6.8 and 6.1.1.4'
O O 0.0106 0.0060 'International Tables Vol C Tables 4.2.6.8 and 6.1.1.4'
Cl Cl 0.1484 0.1585 'International Tables Vol C Tables 4.2.6.8 and 6.1.1.4'
Nd Nd -0.1943 3.0179 'International Tables Vol C Tables 4.2.6.8 and 6.1.1.4'
S S 0.1246 0.1234 'International Tables Vol C Tables 4.2.6.8 and 6.1.1.4'

loop_
_geom_angle_atom_site_label_1
_geom_angle_atom_site_label_2
_geom_angle_atom_site_label_3
_geom_angle
_geom_angle_site_symmetry_1
_geom_angle_site_symmetry_3
O1 Nd1 O1 66.89(15) . 2_766
O1 Nd1 N3 128.93(16) . 2_766
O1 Nd1 N3 62.25(16) 2_766 2_766
O1 Nd1 N1 63.50(15) . .
O1 Nd1 N1 130.37(14) 2_766 .
N3 Nd1 N1 167.18(18) 2_766 .
O1 Nd1 S4 135.08(10) . .
O1 Nd1 S4 130.10(10) 2_766 .
N3 Nd1 S4 84.66(12) 2_766 .
N1 Nd1 S4 86.78(11) . .
O1 Nd1 S1 125.48(11) . .
O1 Nd1 S1 135.42(10) 2_766 .
N3 Nd1 S1 89.83(14) 2_766 .
N1 Nd1 S1 78.73(12) . .
S4 Nd1 S1 75.02(5) . .
O1 Nd1 S3 88.48(10) . .
O1 Nd1 S3 78.28(10) 2_766 .
N3 Nd1 S3 85.83(13) 2_766 .
N1 Nd1 S3 98.58(11) . .
S4 Nd1 S3 62.11(4) . .
S1 Nd1 S3 137.12(5) . .
O1 Nd1 S2 91.53(10) . .
O1 Nd1 S2 76.63(10) 2_766 .
N3 Nd1 S2 73.01(13) 2_766 .
N1 Nd1 S2 105.86(11) . .
S4 Nd1 S2 130.40(5) . .
S1 Nd1 S2 61.57(5) . .
S3 Nd1 S2 152.66(5) . .
O1 Nd1 Nd1 33.72(9) . 2_766
O1 Nd1 Nd1 33.18(9) 2_766 2_766
N3 Nd1 Nd1 95.32(13) 2_766 2_766
N1 Nd1 Nd1 97.21(11) . 2_766
S4 Nd1 Nd1 144.09(3) . 2_766
S1 Nd1 Nd1 140.82(4) . 2_766
S3 Nd1 Nd1 82.04(3) . 2_766
S2 Nd1 Nd1 82.90(3) . 2_766
C14 S1 Nd1 85.4(2) . .
C14 S2 Nd1 84.5(2) . .
C19 S3 Nd1 88.4(2) . .
C19 S4 Nd1 88.45(19) . .
C6 O1 Nd1 126.2(4) . .
C6 O1 Nd1 120.7(4) . 2_766
Nd1 O1 Nd1 113.11(15) . 2_766
C5 N1 C1 117.5(5) . .
C5 N1 Nd1 118.3(4) . .
C1 N1 Nd1 123.9(4) . .
C6 N2 N3 112.1(5) . .
C7 N3 N2 117.0(6) . .
C7 N3 Nd1 121.8(5) . 2_766
N2 N3 Nd1 118.7(4) . 2_766
C14 N4 C15 124.4(6) . .
C14 N4 C18 123.8(6) . .
C15 N4 C18 111.8(5) . .
C19 N5 C20 123.3(5) . .
C19 N5 C23 125.0(5) . .
C20 N5 C23 111.5(5) . .
N1 C1 C2 123.1(7) . .
N1 C1 H1 118.4 . .
C2 C1 H1 118.4 . .
C3 C2 C1 118.9(7) . .
C3 C2 H2 120.6 . .
C1 C2 H2 120.6 . .
C2 C3 C4 118.9(6) . .
C2 C3 H3 120.5 . .
C4 C3 H3 120.5 . .
C5 C4 C3 118.1(6) . .
C5 C4 H4 121.0 . .
C3 C4 H4 121.0 . .
N1 C5 C4 123.4(6) . .
N1 C5 C6 114.5(5) . .
C4 C5 C6 122.1(6) . .
N2 C6 O1 126.1(6) . .
N2 C6 C5 116.9(5) . .
O1 C6 C5 117.0(5) . .
N3 C7 C8 131.6(7) . .
N3 C7 H7 114.2 . .
C8 C7 H7 114.2 . .
C13 C8 C9 117.3(8) . .
C13 C8 C7 117.5(9) . .
C9 C8 C7 125.1(7) . .
C10 C9 C8 118.4(10) . .
C10 C9 H9 120.8 . .
C8 C9 H9 120.8 . .
C11 C10 C9 120.2(13) . .
C11 C10 H10 119.9 . .
C9 C10 H10 119.9 . .
C10 C11 C12 121.3(10) . .
C10 C11 H11 119.3 . .
C12 C11 H11 119.3 . .
C13 C12 C11 117.7(14) . .
C13 C12 H12 121.1 . .
C11 C12 H12 121.1 . .
C12 C13 C8 124.9(14) . .
C12 C13 H13 117.5 . .
C8 C13 H13 117.5 . .
N4 C14 S2 121.6(5) . .
N4 C14 S1 117.9(5) . .
S2 C14 S1 120.5(4) . .
N4 C15 C16 103.0(6) . .
N4 C15 H15A 111.2 . .
C16 C15 H15A 111.2 . .
N4 C15 H15B 111.2 . .
C16 C15 H15B 111.2 . .
H15A C15 H15B 109.1 . .
C15 C16 C17 102.6(7) . .
C15 C16 H16A 111.2 . .
C17 C16 H16A 111.2 . .
C15 C16 H16B 111.2 . .
C17 C16 H16B 111.2 . .
H16A C16 H16B 109.2 . .
C16 C17 C18 103.2(6) . .
C16 C17 H17A 111.1 . .
C18 C17 H17A 111.1 . .
C16 C17 H17B 111.1 . .
C18 C17 H17B 111.1 . .
H17A C17 H17B 109.1 . .
N4 C18 C17 102.2(6) . .
N4 C18 H18A 111.3 . .
C17 C18 H18A 111.3 . .
N4 C18 H18B 111.3 . .
C17 C18 H18B 111.3 . .
H18A C18 H18B 109.2 . .
N5 C19 S3 119.9(5) . .
N5 C19 S4 120.3(5) . .
S3 C19 S4 119.9(3) . .
N5 C20 C21 103.6(6) . .
N5 C20 H20A 111.0 . .
C21 C20 H20A 111.0 . .
N5 C20 H20B 111.0 . .
C21 C20 H20B 111.0 . .
H20A C20 H20B 109.0 . .
C22 C21 C20 103.7(5) . .
C22 C21 H21A 111.0 . .
C20 C21 H21A 111.0 . .
C22 C21 H21B 111.0 . .
C20 C21 H21B 111.0 . .
H21A C21 H21B 109.0 . .
C21 C22 C23 103.2(5) . .
C21 C22 H22A 111.1 . .
C23 C22 H22A 111.1 . .
C21 C22 H22B 111.1 . .
C23 C22 H22B 111.1 . .
H22A C22 H22B 109.1 . .
N5 C23 C22 103.1(5) . .
N5 C23 H23A 111.2 . .
C22 C23 H23A 111.2 . .
N5 C23 H23B 111.2 . .
C22 C23 H23B 111.2 . .
H23A C23 H23B 109.1 . .
Cl1 C24 Cl2 112.1(4) . .
Cl1 C24 H24A 109.2 . .
Cl2 C24 H24A 109.2 . .
Cl1 C24 H24B 109.2 . .
Cl2 C24 H24B 109.2 . .
H24A C24 H24B 107.9 . .
Cl3 C25 Cl4 111.9(8) . .
Cl3 C25 H25A 109.2 . .
Cl4 C25 H25A 109.2 . .
Cl3 C25 H25B 109.2 . .
Cl4 C25 H25B 109.2 . .
H25A C25 H25B 107.9 . .

loop_
_geom_bond_atom_site_label_1
_geom_bond_atom_site_label_2
_geom_bond_distance
_geom_bond_site_symmetry_2
Nd1 O1 2.409(4) .
Nd1 O1 2.444(4) 2_766
Nd1 N3 2.589(5) 2_766
Nd1 N1 2.627(5) .
Nd1 S4 2.8902(14) .
Nd1 S1 2.8990(17) .
Nd1 S3 2.9030(15) .
Nd1 S2 2.9402(15) .
Nd1 Nd1 4.0498(6) 2_766
Cl1 C24 1.750(9) .
Cl2 C24 1.759(8) .
Cl3 C25 1.625(14) .
Cl4 C25 1.743(14) .
S1 C14 1.733(6) .
S2 C14 1.710(6) .
S3 C19 1.718(6) .
S4 C19 1.735(6) .
O1 C6 1.309(7) .
O1 Nd1 2.444(4) 2_766
N1 C5 1.339(8) .
N1 C1 1.341(8) .
N2 C6 1.295(8) .
N2 N3 1.400(8) .
N3 C7 1.292(9) .
N3 Nd1 2.589(5) 2_766
N4 C14 1.315(8) .
N4 C15 1.470(9) .
N4 C18 1.473(8) .
N5 C19 1.325(7) .
N5 C20 1.472(8) .
N5 C23 1.474(8) .
C1 C2 1.387(10) .
C1 H1 0.9500 .
C2 C3 1.368(11) .
C2 H2 0.9500 .
C3 C4 1.407(10) .
C3 H3 0.9500 .
C4 C5 1.381(9) .
C4 H4 0.9500 .
C5 C6 1.502(9) .
C7 C8 1.451(10) .
C7 H7 0.9500 .
C8 C13 1.389(12) .
C8 C9 1.444(14) .
C9 C10 1.398(12) .
C9 H9 0.9500 .
C10 C11 1.38(2) .
C10 H10 0.9500 .
C11 C12 1.41(3) .
C11 H11 0.9500 .
C12 C13 1.326(16) .
C12 H12 0.9500 .
C13 H13 0.9500 .
C15 C16 1.506(11) .
C15 H15A 0.9900 .
C15 H15B 0.9900 .
C16 C17 1.518(13) .
C16 H16A 0.9900 .
C16 H16B 0.9900 .
C17 C18 1.528(10) .
C17 H17A 0.9900 .
C17 H17B 0.9900 .
C18 H18A 0.9900 .
C18 H18B 0.9900 .
C20 C21 1.530(9) .
C20 H20A 0.9900 .
C20 H20B 0.9900 .
C21 C22 1.517(11) .
C21 H21A 0.9900 .
C21 H21B 0.9900 .
C22 C23 1.522(9) .
C22 H22A 0.9900 .
C22 H22B 0.9900 .
C23 H23A 0.9900 .
C23 H23B 0.9900 .
C24 H24A 0.9900 .
C24 H24B 0.9900 .
C25 H25A 0.9900 .
C25 H25B 0.9900 .

loop_
_geom_torsion_atom_site_label_1
_geom_torsion_atom_site_label_2
_geom_torsion_atom_site_label_3
_geom_torsion_atom_site_label_4
_geom_torsion
_geom_torsion_site_symmetry_1
_geom_torsion_site_symmetry_2
_geom_torsion_site_symmetry_3
_geom_torsion_site_symmetry_4
C6 N2 N3 C7 -162.5(6) . . . .
C6 N2 N3 Nd1 0.3(7) . . . 2_766
C5 N1 C1 C2 1.8(9) . . . .
Nd1 N1 C1 C2 -171.9(5) . . . .
N1 C1 C2 C3 -0.9(10) . . . .
C1 C2 C3 C4 -1.3(10) . . . .
C2 C3 C4 C5 2.5(9) . . . .
C1 N1 C5 C4 -0.4(8) . . . .
Nd1 N1 C5 C4 173.6(4) . . . .
C1 N1 C5 C6 177.9(5) . . . .
Nd1 N1 C5 C6 -8.0(6) . . . .
C3 C4 C5 N1 -1.7(9) . . . .
C3 C4 C5 C6 -179.9(5) . . . .
N3 N2 C6 O1 2.3(8) . . . .
N3 N2 C6 C5 -179.3(5) . . . .
Nd1 O1 C6 N2 173.5(4) . . . .
Nd1 O1 C6 N2 -4.0(8) 2_766 . . .
Nd1 O1 C6 C5 -5.0(7) . . . .
Nd1 O1 C6 C5 177.6(3) 2_766 . . .
N1 C5 C6 N2 -170.1(5) . . . .
C4 C5 C6 N2 8.3(8) . . . .
N1 C5 C6 O1 8.5(7) . . . .
C4 C5 C6 O1 -173.1(5) . . . .
N2 N3 C7 C8 2.8(11) . . . .
Nd1 N3 C7 C8 -159.5(6) 2_766 . . .
N3 C7 C8 C13 -174.0(8) . . . .
N3 C7 C8 C9 8.6(13) . . . .
C13 C8 C9 C10 3.1(12) . . . .
C7 C8 C9 C10 -179.5(8) . . . .
C8 C9 C10 C11 -1.5(15) . . . .
C9 C10 C11 C12 0.3(19) . . . .
C10 C11 C12 C13 -1(2) . . . .
C11 C12 C13 C8 2.6(18) . . . .
C9 C8 C13 C12 -3.8(14) . . . .
C7 C8 C13 C12 178.6(10) . . . .
C15 N4 C14 S2 -177.4(6) . . . .
C18 N4 C14 S2 3.3(9) . . . .
C15 N4 C14 S1 5.1(9) . . . .
C18 N4 C14 S1 -174.3(5) . . . .
Nd1 S2 C14 N4 -149.5(5) . . . .
Nd1 S2 C14 S1 28.0(3) . . . .
Nd1 S1 C14 N4 149.2(5) . . . .
Nd1 S1 C14 S2 -28.4(3) . . . .
C14 N4 C15 C16 165.7(7) . . . .
C18 N4 C15 C16 -14.8(9) . . . .
N4 C15 C16 C17 34.5(9) . . . .
C15 C16 C17 C18 -41.9(9) . . . .
C14 N4 C18 C17 168.5(6) . . . .
C15 N4 C18 C17 -10.9(8) . . . .
C16 C17 C18 N4 32.1(8) . . . .
C20 N5 C19 S3 1.0(8) . . . .
C23 N5 C19 S3 -174.3(5) . . . .
C20 N5 C19 S4 -179.5(5) . . . .
C23 N5 C19 S4 5.1(8) . . . .
Nd1 S3 C19 N5 168.5(5) . . . .
Nd1 S3 C19 S4 -10.9(3) . . . .
Nd1 S4 C19 N5 -168.5(5) . . . .
Nd1 S4 C19 S3 11.0(3) . . . .
C19 N5 C20 C21 176.5(5) . . . .
C23 N5 C20 C21 -7.6(7) . . . .
N5 C20 C21 C22 28.6(7) . . . .
C20 C21 C22 C23 -38.8(7) . . . .
C19 N5 C23 C22 159.6(6) . . . .
C20 N5 C23 C22 -16.3(7) . . . .
C21 C22 C23 N5 33.6(7) . . . .
